data_2224193
loop_
_publ_author_name
'van Blerk, Charmaine'
'Holzapfel, Cedric W.'

_publ_section_title
;
 <i>trans</i>-Dichloridobis[tris(4-methoxyphenyl)phosphine]palladium(II)
 benzene monosolvate
;
_journal_coeditor_code EZ2192
_journal_issue 12
_journal_name_full 'Acta Crystallographica Section E'
_journal_page_first m1536
_journal_paper_doi 10.1107/S1600536809046261
_journal_volume 65
_journal_year 2009
_chemical_formula_iupac '[Pd Cl2 (C21 H21 O3 P1)2], C6 H6'
_chemical_formula_moiety 'C42 H42 Cl2 O6 P2 Pd, C6 H6'
_chemical_formula_sum 'C48 H48 Cl2 O6 P2 Pd'
_chemical_formula_weight 960.10
_chemical_name_systematic
;
<i>trans</i>-Dichloridobis[tris(4-methoxyphenyl)phosphine]palladium(II)
benzene monosolvate
;
_space_group_IT_number 2
_symmetry_cell_setting triclinic
_symmetry_space_group_name_Hall '-P 1'
_symmetry_space_group_name_H-M 'P -1'
_atom_sites_solution_hydrogens geom
_atom_sites_solution_primary direct
_atom_sites_solution_secondary difmap
_audit_creation_method SHELXL-97
_cell_angle_alpha 85.981(3)
_cell_angle_beta 78.840(2)
_cell_angle_gamma 76.155(2)
_cell_formula_units_Z 1
_cell_length_a 7.9338(2)
_cell_length_b 12.1886(3)
_cell_length_c 12.5268(3)
_cell_measurement_reflns_used 9954
_cell_measurement_temperature 295(2)
_cell_measurement_theta_max 28.30
_cell_measurement_theta_min 1.70
_cell_volume 1153.57(5)
_computing_cell_refinement 'SAINT (Bruker, 2008)'
_computing_data_collection 'SMART-NT (Bruker, 1999)'
_computing_data_reduction 'SAINT (Bruker, 2008)'
_computing_molecular_graphics
;
X-SEED (Barbour, 2001) and <i>Mercury</i> (Macrae <i>et al.</i>,
2006)
;
_computing_publication_material '<i>publCIF</i> (Westrip, 2009)'
_computing_structure_refinement 'SHELXL97 (Sheldrick, 2008)'
_computing_structure_solution 'SHELXS97 (Sheldrick, 2008)'
_diffrn_ambient_temperature 295(2)
_diffrn_measured_fraction_theta_full 0.995
_diffrn_measured_fraction_theta_max 0.995
_diffrn_measurement_device_type 'Bruker SMART CCD'
_diffrn_measurement_method '\f and \w'
_diffrn_radiation_monochromator graphite
_diffrn_radiation_source 'fine-focus sealed tube'
_diffrn_radiation_type MoK\a
_diffrn_radiation_wavelength 0.71073
_diffrn_reflns_av_R_equivalents 0.0464
_diffrn_reflns_av_sigmaI/netI 0.0395
_diffrn_reflns_limit_h_max 10
_diffrn_reflns_limit_h_min -10
_diffrn_reflns_limit_k_max 16
_diffrn_reflns_limit_k_min -16
_diffrn_reflns_limit_l_max 16
_diffrn_reflns_limit_l_min -16
_diffrn_reflns_number 31847
_diffrn_reflns_theta_full 28.40
_diffrn_reflns_theta_max 28.40
_diffrn_reflns_theta_min 1.66
_diffrn_standards_number 0
_exptl_absorpt_coefficient_mu 0.634
_exptl_absorpt_correction_T_max 0.9393
_exptl_absorpt_correction_T_min 0.8133
_exptl_absorpt_correction_type multi-scan
_exptl_absorpt_process_details '(<i>APEX2 Ax-Scale</i>; Bruker, 2008)'
_exptl_crystal_colour yellow
_exptl_crystal_density_diffrn 1.382
_exptl_crystal_density_method 'not measured'
_exptl_crystal_description flat
_exptl_crystal_F_000 494
_exptl_crystal_size_max 0.34
_exptl_crystal_size_mid 0.24
_exptl_crystal_size_min 0.10
_refine_diff_density_max 1.264
_refine_diff_density_min -0.528
_refine_ls_extinction_method none
_refine_ls_goodness_of_fit_ref 1.076
_refine_ls_hydrogen_treatment constr
_refine_ls_matrix_type full
_refine_ls_number_parameters 271
_refine_ls_number_reflns 5781
_refine_ls_number_restraints 0
_refine_ls_restrained_S_all 1.076
_refine_ls_R_factor_all 0.0595
_refine_ls_R_factor_gt 0.0380
_refine_ls_shift/su_max 0.000
_refine_ls_shift/su_mean 0.000
_refine_ls_structure_factor_coef Fsqd
_refine_ls_weighting_details 'calc w=1/[\s^2^(Fo^2^)+(0.04P)^2^+0.8985P] where P=(Fo^2^+2Fc^2^)/3'
_refine_ls_weighting_scheme calc
_refine_ls_wR_factor_gt 0.0889
_refine_ls_wR_factor_ref 0.0970
_reflns_number_gt 4546
_reflns_number_total 5781
_reflns_threshold_expression I>2\s(I)
_cod_data_source_file ez2192.cif
_cod_data_source_block I
_cod_depositor_comments
;
The following automatic conversions were performed:
'_symmetry_cell_setting' value 'Triclinic' changed to 'triclinic'
according to '/home/saulius/struct/CIF-dictionaries/cif_core.dic'
dictionary named 'cif_core.dic' version 2.4.1 from 2010-06-29.

Automatic conversion script
Id: cif_fix_enum 1527 2010-12-29 10:47:43Z saulius 

The following automatic conversions were performed:

'_symmetry_cell_setting' value 'Triclinic' changed to 'triclinic'
according to /home/saulius/struct/CIF-dictionaries/cif_core.dic
dictionary named 'cif_core.dic' version 2.4.1 from 2010-06-29.

Automatic conversion script
Id: cif_fix_values 1715 2011-07-08 13:25:40Z adriana 
;
_cod_database_code 2224193
_cod_database_fobs_code 2224193

loop_
_symmetry_equiv_pos_as_xyz
'x, y, z'
'-x, -y, -z'

loop_
_atom_site_type_symbol
_atom_site_label
_atom_site_fract_x
_atom_site_fract_y
_atom_site_fract_z
_atom_site_U_iso_or_equiv
_atom_site_adp_type
_atom_site_calc_flag
_atom_site_refinement_flags
_atom_site_occupancy
_atom_site_disorder_assembly
_atom_site_disorder_group
C C1 0.4425(16) 0.4281(7) 0.5761(6) 0.155(3) Uani d . 1 . .
H H1 0.4046 0.3780 0.6295 0.186 Uiso calc R 1 . .
C C2 0.5827(15) 0.4708(8) 0.5889(6) 0.157(3) Uani d . 1 . .
H H2 0.6361 0.4503 0.6495 0.188 Uiso calc R 1 . .
C C3 0.3558(14) 0.4537(7) 0.4915(8) 0.164(3) Uani d . 1 . .
H H3 0.2608 0.4232 0.4866 0.197 Uiso calc R 1 . .
C C11 0.0548(3) 0.1003(2) -0.2660(2) 0.0322(5) Uani d . 1 . .
C C12 -0.0842(4) 0.0505(3) -0.2715(2) 0.0394(6) Uani d . 1 . .
H H12 -0.1180 0.0008 -0.2162 0.047 Uiso calc R 1 . .
C C13 -0.1725(4) 0.0744(3) -0.3587(2) 0.0457(7) Uani d . 1 . .
H H13 -0.2650 0.0406 -0.3614 0.055 Uiso calc R 1 . .
C C14 -0.1248(4) 0.1475(3) -0.4413(2) 0.0415(6) Uani d . 1 . .
C C15 0.0146(4) 0.1971(3) -0.4377(2) 0.0491(8) Uani d . 1 . .
H H15 0.0490 0.2459 -0.4937 0.059 Uiso calc R 1 . .
C C16 0.1017(4) 0.1736(3) -0.3504(2) 0.0451(7) Uani d . 1 . .
H H16 0.1941 0.2076 -0.3481 0.054 Uiso calc R 1 . .
C C17 -0.1700(5) 0.2373(4) -0.6136(3) 0.0663(10) Uani d . 1 . .
H H17A -0.1778 0.3112 -0.5882 0.099 Uiso calc R 1 . .
H H17B -0.2476 0.2429 -0.6647 0.099 Uiso calc R 1 . .
H H17C -0.0508 0.2058 -0.6484 0.099 Uiso calc R 1 . .
C C21 0.2612(3) 0.1876(2) -0.1422(2) 0.0319(5) Uani d . 1 . .
C C22 0.4426(4) 0.1803(2) -0.1504(2) 0.0379(6) Uani d . 1 . .
H H22 0.5220 0.1107 -0.1627 0.046 Uiso calc R 1 . .
C C23 0.5046(4) 0.2750(3) -0.1406(3) 0.0462(7) Uani d . 1 . .
H H23 0.6252 0.2685 -0.1460 0.055 Uiso calc R 1 . .
C C24 0.3887(4) 0.3800(2) -0.1227(2) 0.0419(7) Uani d . 1 . .
C C25 0.2087(4) 0.3885(2) -0.1136(2) 0.0417(7) Uani d . 1 . .
H H25 0.1297 0.4582 -0.1011 0.050 Uiso calc R 1 . .
C C26 0.1472(4) 0.2935(2) -0.1233(2) 0.0383(6) Uani d . 1 . .
H H26 0.0264 0.3004 -0.1169 0.046 Uiso calc R 1 . .
C C27 0.3489(6) 0.5791(3) -0.1038(4) 0.0781(13) Uani d . 1 . .
H H27A 0.2900 0.5975 -0.1650 0.117 Uiso calc R 1 . .
H H27B 0.4168 0.6336 -0.0997 0.117 Uiso calc R 1 . .
H H27C 0.2628 0.5801 -0.0382 0.117 Uiso calc R 1 . .
C C31 0.3704(3) -0.0450(2) -0.2019(2) 0.0305(5) Uani d . 1 . .
C C32 0.4241(4) -0.0750(2) -0.3103(2) 0.0381(6) Uani d . 1 . .
H H32 0.3637 -0.0348 -0.3627 0.046 Uiso calc R 1 . .
C C33 0.5670(4) -0.1644(3) -0.3409(2) 0.0465(7) Uani d . 1 . .
H H33 0.6017 -0.1840 -0.4136 0.056 Uiso calc R 1 . .
C C34 0.6591(4) -0.2253(2) -0.2634(3) 0.0408(6) Uani d . 1 . .
C C35 0.6116(4) -0.1934(3) -0.1561(3) 0.0438(7) Uani d . 1 . .
H H35 0.6766 -0.2308 -0.1046 0.053 Uiso calc R 1 . .
C C36 0.4660(4) -0.1053(2) -0.1256(2) 0.0406(6) Uani d . 1 . .
H H36 0.4315 -0.0861 -0.0528 0.049 Uiso calc R 1 . .
C C37 0.8756(5) -0.3895(3) -0.2234(4) 0.0722(11) Uani d . 1 . .
H H37A 0.9291 -0.3483 -0.1822 0.108 Uiso calc R 1 . .
H H37B 0.9644 -0.4495 -0.2604 0.108 Uiso calc R 1 . .
H H37C 0.7882 -0.4206 -0.1751 0.108 Uiso calc R 1 . .
O O1 -0.2204(3) 0.1654(2) -0.52266(18) 0.0592(6) Uani d . 1 . .
O O2 0.4641(3) 0.46844(19) -0.1165(2) 0.0626(7) Uani d . 1 . .
O O3 0.7933(3) -0.31468(19) -0.3017(2) 0.0576(6) Uani d . 1 . .
P P1 0.17506(8) 0.06402(5) -0.15376(5) 0.02933(15) Uani d . 1 . .
Cl Cl1 -0.05138(11) 0.16975(6) 0.08394(6) 0.04878(19) Uani d . 1 . .
Pd Pd1 0.0000 0.0000 0.0000 0.02850(9) Uani d S 1 . .

loop_
_atom_site_aniso_label
_atom_site_aniso_U_11
_atom_site_aniso_U_22
_atom_site_aniso_U_33
_atom_site_aniso_U_12
_atom_site_aniso_U_13
_atom_site_aniso_U_23
C1 0.264(12) 0.110(5) 0.087(5) -0.034(6) -0.030(6) -0.009(4)
C2 0.244(11) 0.137(7) 0.080(5) -0.018(7) -0.037(6) -0.015(5)
C3 0.256(11) 0.129(6) 0.109(6) -0.046(7) -0.024(7) -0.038(5)
C11 0.0305(13) 0.0349(14) 0.0304(13) -0.0055(11) -0.0069(10) 0.0006(10)
C12 0.0387(15) 0.0453(16) 0.0373(14) -0.0170(13) -0.0083(12) 0.0075(12)
C13 0.0408(16) 0.0573(19) 0.0461(16) -0.0236(14) -0.0117(13) 0.0031(14)
C14 0.0414(15) 0.0484(17) 0.0375(15) -0.0109(13) -0.0138(12) 0.0001(13)
C15 0.0554(19) 0.066(2) 0.0372(15) -0.0340(16) -0.0158(14) 0.0154(14)
C16 0.0459(16) 0.0534(18) 0.0454(16) -0.0264(14) -0.0173(13) 0.0123(14)
C17 0.078(3) 0.084(3) 0.051(2) -0.036(2) -0.0331(19) 0.0202(19)
C21 0.0367(14) 0.0303(13) 0.0295(12) -0.0101(11) -0.0070(10) 0.0036(10)
C22 0.0368(14) 0.0323(14) 0.0446(15) -0.0063(11) -0.0088(12) -0.0016(12)
C23 0.0355(15) 0.0440(17) 0.063(2) -0.0147(13) -0.0126(14) 0.0005(14)
C24 0.0517(17) 0.0324(15) 0.0478(16) -0.0156(13) -0.0181(14) 0.0039(12)
C25 0.0450(16) 0.0287(14) 0.0496(16) -0.0043(12) -0.0109(13) 0.0018(12)
C26 0.0340(14) 0.0343(14) 0.0464(16) -0.0079(11) -0.0089(12) 0.0042(12)
C27 0.079(3) 0.0346(18) 0.129(4) -0.0176(18) -0.033(3) 0.000(2)
C31 0.0321(13) 0.0273(13) 0.0333(13) -0.0080(10) -0.0079(10) 0.0000(10)
C32 0.0359(14) 0.0416(16) 0.0358(14) -0.0051(12) -0.0091(11) -0.0008(12)
C33 0.0428(16) 0.0565(19) 0.0360(15) -0.0031(14) -0.0041(12) -0.0101(13)
C34 0.0316(14) 0.0369(15) 0.0525(17) -0.0071(12) -0.0040(12) -0.0053(13)
C35 0.0431(16) 0.0401(16) 0.0491(17) -0.0053(13) -0.0182(13) 0.0048(13)
C36 0.0462(16) 0.0403(16) 0.0345(14) -0.0048(13) -0.0124(12) -0.0008(12)
C37 0.061(2) 0.054(2) 0.090(3) 0.0119(18) -0.018(2) -0.001(2)
O1 0.0633(15) 0.0806(17) 0.0476(13) -0.0328(13) -0.0299(11) 0.0164(12)
O2 0.0640(15) 0.0374(12) 0.0955(19) -0.0198(11) -0.0262(14) -0.0028(12)
O3 0.0453(12) 0.0516(13) 0.0654(15) 0.0089(10) -0.0076(11) -0.0073(11)
P1 0.0311(3) 0.0287(3) 0.0285(3) -0.0080(3) -0.0054(3) 0.0009(3)
Cl1 0.0675(5) 0.0326(4) 0.0444(4) -0.0180(3) 0.0051(3) -0.0086(3)
Pd1 0.03329(16) 0.02494(15) 0.02737(15) -0.00770(11) -0.00467(11) -0.00023(10)

loop_
_atom_type_symbol
_atom_type_description
_atom_type_scat_dispersion_real
_atom_type_scat_dispersion_imag
_atom_type_scat_source
C C 0.0033 0.0016 'International Tables Vol C Tables 4.2.6.8 and 6.1.1.4'
H H 0.0000 0.0000 'International Tables Vol C Tables 4.2.6.8 and 6.1.1.4'
O O 0.0106 0.0060 'International Tables Vol C Tables 4.2.6.8 and 6.1.1.4'
P P 0.1023 0.0942 'International Tables Vol C Tables 4.2.6.8 and 6.1.1.4'
Cl Cl 0.1484 0.1585 'International Tables Vol C Tables 4.2.6.8 and 6.1.1.4'
Pd Pd -0.9988 1.0072 'International Tables Vol C Tables 4.2.6.8 and 6.1.1.4'
N N 0.0061 0.0033 'International Tables Vol C Tables 4.2.6.8 and 6.1.1.4'

loop_
_geom_angle_atom_site_label_1
_geom_angle_atom_site_label_2
_geom_angle_atom_site_label_3
_geom_angle_site_symmetry_1
_geom_angle_site_symmetry_3
_geom_angle
_geom_angle_publ_flag
C3 C1 C2 . . 124.8(9) ?
C3 C1 H1 . . 117.6 ?
C2 C1 H1 . . 117.6 ?
C1 C2 C3 . 2_666 118.8(8) ?
C1 C2 H2 . . 120.6 ?
C3 C2 H2 2_666 . 120.6 ?
C1 C3 C2 . 2_666 116.3(9) ?
C1 C3 H3 . . 121.8 ?
C2 C3 H3 2_666 . 121.8 ?
C16 C11 C12 . . 118.0(2) ?
C16 C11 P1 . . 121.9(2) ?
C12 C11 P1 . . 120.1(2) ?
C13 C12 C11 . . 120.5(3) ?
C13 C12 H12 . . 119.7 ?
C11 C12 H12 . . 119.7 ?
C14 C13 C12 . . 120.7(3) ?
C14 C13 H13 . . 119.6 ?
C12 C13 H13 . . 119.6 ?
O1 C14 C13 . . 116.0(3) ?
O1 C14 C15 . . 124.5(3) ?
C13 C14 C15 . . 119.5(3) ?
C16 C15 C14 . . 119.6(3) ?
C16 C15 H15 . . 120.2 ?
C14 C15 H15 . . 120.2 ?
C15 C16 C11 . . 121.6(3) ?
C15 C16 H16 . . 119.2 ?
C11 C16 H16 . . 119.2 ?
O1 C17 H17A . . 109.5 ?
O1 C17 H17B . . 109.5 ?
H17A C17 H17B . . 109.5 ?
O1 C17 H17C . . 109.5 ?
H17A C17 H17C . . 109.5 ?
H17B C17 H17C . . 109.5 ?
C26 C21 C22 . . 117.5(2) ?
C26 C21 P1 . . 120.6(2) ?
C22 C21 P1 . . 122.0(2) ?
C23 C22 C21 . . 120.9(3) ?
C23 C22 H22 . . 119.5 ?
C21 C22 H22 . . 119.5 ?
C22 C23 C24 . . 120.6(3) ?
C22 C23 H23 . . 119.7 ?
C24 C23 H23 . . 119.7 ?
O2 C24 C23 . . 115.9(3) ?
O2 C24 C25 . . 124.9(3) ?
C23 C24 C25 . . 119.2(3) ?
C26 C25 C24 . . 120.0(3) ?
C26 C25 H25 . . 120.0 ?
C24 C25 H25 . . 120.0 ?
C25 C26 C21 . . 121.8(3) ?
C25 C26 H26 . . 119.1 ?
C21 C26 H26 . . 119.1 ?
O2 C27 H27A . . 109.5 ?
O2 C27 H27B . . 109.5 ?
H27A C27 H27B . . 109.5 ?
O2 C27 H27C . . 109.5 ?
H27A C27 H27C . . 109.5 ?
H27B C27 H27C . . 109.5 ?
C32 C31 C36 . . 118.4(2) ?
C32 C31 P1 . . 123.13(19) ?
C36 C31 P1 . . 118.4(2) ?
C33 C32 C31 . . 120.5(3) ?
C33 C32 H32 . . 119.8 ?
C31 C32 H32 . . 119.8 ?
C32 C33 C34 . . 120.4(3) ?
C32 C33 H33 . . 119.8 ?
C34 C33 H33 . . 119.8 ?
O3 C34 C35 . . 124.8(3) ?
O3 C34 C33 . . 115.6(3) ?
C35 C34 C33 . . 119.7(3) ?
C34 C35 C36 . . 119.5(3) ?
C34 C35 H35 . . 120.2 ?
C36 C35 H35 . . 120.2 ?
C35 C36 C31 . . 121.4(3) ?
C35 C36 H36 . . 119.3 ?
C31 C36 H36 . . 119.3 ?
O3 C37 H37A . . 109.5 ?
O3 C37 H37B . . 109.5 ?
H37A C37 H37B . . 109.5 ?
O3 C37 H37C . . 109.5 ?
H37A C37 H37C . . 109.5 ?
H37B C37 H37C . . 109.5 ?
C14 O1 C17 . . 118.0(2) ?
C24 O2 C27 . . 117.4(3) ?
C34 O3 C37 . . 117.7(3) ?
C31 P1 C11 . . 106.73(12) ?
C31 P1 C21 . . 104.02(12) ?
C11 P1 C21 . . 104.27(12) ?
C31 P1 Pd1 . . 111.03(8) ?
C11 P1 Pd1 . . 111.08(9) ?
C21 P1 Pd1 . . 118.81(9) ?
Cl1 Pd1 Cl1 2 . 180.00(4) ?
Cl1 Pd1 P1 2 . 88.38(2) ?
Cl1 Pd1 P1 . . 91.62(2) ?
Cl1 Pd1 P1 2 2 91.62(2) ?
Cl1 Pd1 P1 . 2 88.38(2) ?
P1 Pd1 P1 . 2 180.00(3) ?

loop_
_geom_bond_atom_site_label_1
_geom_bond_atom_site_label_2
_geom_bond_site_symmetry_2
_geom_bond_distance
_geom_bond_publ_flag
C1 C3 . 1.351(11) ?
C1 C2 . 1.375(12) ?
C1 H1 . 0.9300 ?
C2 C3 2_666 1.413(11) ?
C2 H2 . 0.9300 ?
C3 C2 2_666 1.413(11) ?
C3 H3 . 0.9300 ?
C11 C16 . 1.388(4) ?
C11 C12 . 1.395(4) ?
C11 P1 . 1.820(3) ?
C12 C13 . 1.387(4) ?
C12 H12 . 0.9300 ?
C13 C14 . 1.374(4) ?
C13 H13 . 0.9300 ?
C14 O1 . 1.360(3) ?
C14 C15 . 1.392(4) ?
C15 C16 . 1.382(4) ?
C15 H15 . 0.9300 ?
C16 H16 . 0.9300 ?
C17 O1 . 1.441(4) ?
C17 H17A . 0.9600 ?
C17 H17B . 0.9600 ?
C17 H17C . 0.9600 ?
C21 C26 . 1.394(4) ?
C21 C22 . 1.404(4) ?
C21 P1 . 1.821(3) ?
C22 C23 . 1.380(4) ?
C22 H22 . 0.9300 ?
C23 C24 . 1.389(4) ?
C23 H23 . 0.9300 ?
C24 O2 . 1.366(4) ?
C24 C25 . 1.390(4) ?
C25 C26 . 1.380(4) ?
C25 H25 . 0.9300 ?
C26 H26 . 0.9300 ?
C27 O2 . 1.436(4) ?
C27 H27A . 0.9600 ?
C27 H27B . 0.9600 ?
C27 H27C . 0.9600 ?
C31 C32 . 1.389(4) ?
C31 C36 . 1.394(4) ?
C31 P1 . 1.815(3) ?
C32 C33 . 1.386(4) ?
C32 H32 . 0.9300 ?
C33 C34 . 1.393(4) ?
C33 H33 . 0.9300 ?
C34 O3 . 1.368(3) ?
C34 C35 . 1.381(4) ?
C35 C36 . 1.388(4) ?
C35 H35 . 0.9300 ?
C36 H36 . 0.9300 ?
C37 O3 . 1.434(4) ?
C37 H37A . 0.9600 ?
C37 H37B . 0.9600 ?
C37 H37C . 0.9600 ?
P1 Pd1 . 2.3496(6) ?
Cl1 Pd1 . 2.2995(7) ?
Pd1 Cl1 2 2.2995(7) ?
Pd1 P1 2 2.3496(6) ?

loop_
_geom_torsion_atom_site_label_1
_geom_torsion_atom_site_label_2
_geom_torsion_atom_site_label_3
_geom_torsion_atom_site_label_4
_geom_torsion_site_symmetry_1
_geom_torsion_site_symmetry_2
_geom_torsion_site_symmetry_3
_geom_torsion_site_symmetry_4
_geom_torsion
_geom_torsion_publ_flag
C3 C1 C2 C3 . . . 2_666 -0.6(15) ?
C2 C1 C3 C2 . . . 2_666 0.5(15) ?
C16 C11 C12 C13 . . . . -0.3(4) ?
P1 C11 C12 C13 . . . . -177.6(2) ?
C11 C12 C13 C14 . . . . 0.0(5) ?
C12 C13 C14 O1 . . . . -179.7(3) ?
C12 C13 C14 C15 . . . . 0.6(5) ?
O1 C14 C15 C16 . . . . 179.4(3) ?
C13 C14 C15 C16 . . . . -0.9(5) ?
C14 C15 C16 C11 . . . . 0.6(5) ?
C12 C11 C16 C15 . . . . 0.0(5) ?
P1 C11 C16 C15 . . . . 177.2(3) ?
C26 C21 C22 C23 . . . . -0.3(4) ?
P1 C21 C22 C23 . . . . -179.5(2) ?
C21 C22 C23 C24 . . . . -0.2(5) ?
C22 C23 C24 O2 . . . . -178.6(3) ?
C22 C23 C24 C25 . . . . 0.6(5) ?
O2 C24 C25 C26 . . . . 178.8(3) ?
C23 C24 C25 C26 . . . . -0.4(4) ?
C24 C25 C26 C21 . . . . -0.1(4) ?
C22 C21 C26 C25 . . . . 0.5(4) ?
P1 C21 C26 C25 . . . . 179.7(2) ?
C36 C31 C32 C33 . . . . 1.4(4) ?
P1 C31 C32 C33 . . . . -175.3(2) ?
C31 C32 C33 C34 . . . . -0.2(5) ?
C32 C33 C34 O3 . . . . 177.4(3) ?
C32 C33 C34 C35 . . . . -2.4(5) ?
O3 C34 C35 C36 . . . . -176.1(3) ?
C33 C34 C35 C36 . . . . 3.7(5) ?
C34 C35 C36 C31 . . . . -2.6(5) ?
C32 C31 C36 C35 . . . . 0.0(4) ?
P1 C31 C36 C35 . . . . 176.8(2) ?
C13 C14 O1 C17 . . . . -177.2(3) ?
C15 C14 O1 C17 . . . . 2.6(5) ?
C23 C24 O2 C27 . . . . 176.8(3) ?
C25 C24 O2 C27 . . . . -2.5(5) ?
C35 C34 O3 C37 . . . . 8.5(5) ?
C33 C34 O3 C37 . . . . -171.3(3) ?
C32 C31 P1 C11 . . . . 10.3(3) ?
C36 C31 P1 C11 . . . . -166.3(2) ?
C32 C31 P1 C21 . . . . -99.6(2) ?
C36 C31 P1 C21 . . . . 83.8(2) ?
C32 C31 P1 Pd1 . . . . 131.5(2) ?
C36 C31 P1 Pd1 . . . . -45.2(2) ?
C16 C11 P1 C31 . . . . -80.9(3) ?
C12 C11 P1 C31 . . . . 96.3(2) ?
C16 C11 P1 C21 . . . . 28.8(3) ?
C12 C11 P1 C21 . . . . -154.0(2) ?
C16 C11 P1 Pd1 . . . . 157.9(2) ?
C12 C11 P1 Pd1 . . . . -24.9(2) ?
C26 C21 P1 C31 . . . . 170.1(2) ?
C22 C21 P1 C31 . . . . -10.8(2) ?
C26 C21 P1 C11 . . . . 58.4(2) ?
C22 C21 P1 C11 . . . . -122.5(2) ?
C26 C21 P1 Pd1 . . . . -65.9(2) ?
C22 C21 P1 Pd1 . . . . 113.2(2) ?
C31 P1 Pd1 Cl1 . . . 2 -41.94(9) ?
C11 P1 Pd1 Cl1 . . . 2 76.66(10) ?
C21 P1 Pd1 Cl1 . . . 2 -162.45(10) ?
C31 P1 Pd1 Cl1 . . . . 138.06(9) ?
C11 P1 Pd1 Cl1 . . . . -103.34(10) ?
C21 P1 Pd1 Cl1 . . . . 17.55(10) ?
